data_7203126
loop_
_publ_author_name
'Imakubo, Tatsuro'
'Shirahata, Takashi'
'Herv\'e, Katel'
'Ouahab, Lahc\`ene'

_publ_section_title
;
 Supramolecular organic conductors based on diiodo-TTFs and spherical
 halide ion X--(X = Cl, Br)
;
_journal_issue 2
_journal_name_full 'Journal of Materials Chemistry'
_journal_page_first 162
_journal_paper_doi 10.1039/b512036e
_journal_volume 16
_journal_year 2006
_chemical_formula_sum 'C16 H12 Cl I4 O2 S12'
_chemical_formula_weight 1164.03
_chemical_name_systematic
;
?
;
_space_group_IT_number 62
_symmetry_cell_setting orthorhombic
_symmetry_space_group_name_Hall '-P 2ac 2n'
_symmetry_space_group_name_H-M 'P n m a'
_atom_sites_solution_hydrogens geom
_atom_sites_solution_primary direct
_atom_sites_solution_secondary difmap
_audit_creation_method SHELXL-97
_cell_angle_alpha 90.00
_cell_angle_beta 90.00
_cell_angle_gamma 90.00
_cell_formula_units_Z 4
_cell_length_a 7.6827(11)
_cell_length_b 30.305(4)
_cell_length_c 13.1946(19)
_cell_measurement_reflns_used 6460
_cell_measurement_temperature 293(2)
_cell_measurement_theta_max 28.17
_cell_measurement_theta_min 2.54
_cell_volume 3072.0(7)
_computing_cell_refinement 'Bruker SMART'
_computing_data_collection 'Bruker SMART'
_computing_data_reduction 'Bruker SAINT'
_computing_molecular_graphics 'Bruker SHELXTL'
_computing_publication_material 'Bruker SHELXTL'
_computing_structure_refinement 'SHELXL-97 (Sheldrick, 1997)'
_computing_structure_solution 'SHELXS-97 (Sheldrick, 1990)'
_diffrn_ambient_temperature 293(2)
_diffrn_measured_fraction_theta_full 0.992
_diffrn_measured_fraction_theta_max 0.992
_diffrn_measurement_device_type 'CCD area detector'
_diffrn_measurement_method 'phi and omega scans'
_diffrn_radiation_monochromator graphite
_diffrn_radiation_source 'fine-focus sealed tube'
_diffrn_radiation_type MoK\a
_diffrn_radiation_wavelength 0.71073
_diffrn_reflns_av_R_equivalents 0.0793
_diffrn_reflns_av_sigmaI/netI 0.0424
_diffrn_reflns_limit_h_max 10
_diffrn_reflns_limit_h_min -9
_diffrn_reflns_limit_k_max 39
_diffrn_reflns_limit_k_min -40
_diffrn_reflns_limit_l_max 16
_diffrn_reflns_limit_l_min -17
_diffrn_reflns_number 21935
_diffrn_reflns_theta_full 28.44
_diffrn_reflns_theta_max 28.44
_diffrn_reflns_theta_min 1.34
_exptl_absorpt_coefficient_mu 4.979
_exptl_absorpt_correction_T_max 0.9073
_exptl_absorpt_correction_T_min 0.1776
_exptl_absorpt_correction_type integration
_exptl_crystal_colour black
_exptl_crystal_density_diffrn 2.517
_exptl_crystal_density_meas 0
_exptl_crystal_density_method 'not measured'
_exptl_crystal_description plate
_exptl_crystal_F_000 2180
_exptl_crystal_size_max 0.40
_exptl_crystal_size_mid 0.25
_exptl_crystal_size_min 0.015
_refine_diff_density_max 1.397
_refine_diff_density_min -0.670
_refine_diff_density_rms 0.152
_refine_ls_extinction_method none
_refine_ls_goodness_of_fit_ref 1.000
_refine_ls_hydrogen_treatment mixed
_refine_ls_matrix_type full
_refine_ls_number_parameters 163
_refine_ls_number_reflns 3919
_refine_ls_number_restraints 0
_refine_ls_restrained_S_all 1.000
_refine_ls_R_factor_all 0.0485
_refine_ls_R_factor_gt 0.0379
_refine_ls_shift/su_max 0.012
_refine_ls_shift/su_mean 0.001
_refine_ls_structure_factor_coef Fsqd
_refine_ls_weighting_details 'calc w=1/[\s^2^(Fo^2^)+(0.0524P)^2^+0.0000P] where P=(Fo^2^+2Fc^2^)/3'
_refine_ls_weighting_scheme calc
_refine_ls_wR_factor_gt 0.0914
_refine_ls_wR_factor_ref 0.0958
_reflns_number_gt 3107
_reflns_number_total 3919
_reflns_threshold_expression >2sigma(I)
_cod_data_source_file b512036e.txt
_cod_data_source_block dietcl_face
_cod_depositor_comments
;
The following automatic conversions were performed:
'_symmetry_cell_setting' value 'Orthorhombic' changed to 'orthorhombic'
according to '/home/saulius/struct/CIF-dictionaries/cif_core.dic'
dictionary named 'cif_core.dic' version 2.4.1 from 2010-06-29.

Automatic conversion script
Id: cif_fix_enum 1527 2010-12-29 10:47:43Z saulius 
;
_cod_original_cell_volume 3072.0(8)
_cod_original_sg_symbol_H-M Pnma
_cod_database_code 7203126

loop_
_symmetry_equiv_pos_as_xyz
'x, y, z'
'-x+1/2, -y, z+1/2'
'-x, y+1/2, -z'
'x+1/2, -y+1/2, -z+1/2'
'-x, -y, -z'
'x-1/2, y, -z-1/2'
'x, -y-1/2, z'
'-x-1/2, y-1/2, z-1/2'

loop_
_atom_site_label
_atom_site_type_symbol
_atom_site_fract_x
_atom_site_fract_y
_atom_site_fract_z
_atom_site_U_iso_or_equiv
_atom_site_adp_type
_atom_site_occupancy
_atom_site_symmetry_multiplicity
_atom_site_calc_flag
_atom_site_refinement_flags
_atom_site_disorder_assembly
_atom_site_disorder_group
I1 I 1.00038(3) 0.680777(9) 0.819193(19) 0.03882(10) Uani 1 1 d . . .
I2 I 1.02275(4) 0.679494(9) 0.52849(2) 0.04065(10) Uani 1 1 d . . .
S1 S 0.87580(14) 0.58049(3) 0.78284(7) 0.0387(2) Uani 1 1 d . . .
S2 S 0.89290(14) 0.57984(3) 0.56319(7) 0.0416(2) Uani 1 1 d . . .
C2 C 0.9521(5) 0.62827(12) 0.6234(3) 0.0347(8) Uani 1 1 d . . .
C1 C 0.9456(5) 0.62867(12) 0.7243(3) 0.0334(8) Uani 1 1 d . . .
S5 S 0.54416(14) 0.39543(3) 0.79495(7) 0.0396(2) Uani 1 1 d . . .
S3 S 0.70714(13) 0.48293(3) 0.78031(7) 0.0376(2) Uani 1 1 d . . .
S4 S 0.72333(15) 0.48315(3) 0.55977(7) 0.0440(3) Uani 1 1 d . . .
S6 S 0.56349(18) 0.39774(4) 0.53196(8) 0.0535(3) Uani 1 1 d . . .
C5 C 0.6195(4) 0.43763(11) 0.7184(3) 0.0319(8) Uani 1 1 d . . .
C4 C 0.7615(5) 0.51151(13) 0.6711(2) 0.0350(9) Uani 1 1 d . . .
C3 C 0.8343(5) 0.55213(12) 0.6718(2) 0.0339(8) Uani 1 1 d . . .
C6 C 0.6279(5) 0.43779(12) 0.6171(3) 0.0342(8) Uani 1 1 d . . .
C8 C 0.4827(6) 0.35502(16) 0.6116(3) 0.0515(11) Uani 1 1 d . . .
H8A H 0.3608 0.3608 0.6256 0.062 Uiso 1 1 calc R . .
H8B H 0.4893 0.3273 0.5750 0.062 Uiso 1 1 calc R . .
C7 C 0.5761(6) 0.34991(13) 0.7099(3) 0.0433(9) Uani 1 1 d . . .
H7A H 0.6996 0.3467 0.6966 0.052 Uiso 1 1 calc R . .
H7B H 0.5365 0.3231 0.7427 0.052 Uiso 1 1 calc R . .
Cl1 Cl 0.1553(2) 0.7500 0.37319(10) 0.0489(4) Uani 1 2 d S . .
O1 O 0.0092(6) 0.7500 0.9807(3) 0.0526(11) Uani 1 2 d S . .
O2 O 0.2345(6) 0.7500 0.1419(3) 0.0788(16) Uani 1 2 d S . .

loop_
_atom_site_aniso_label
_atom_site_aniso_U_11
_atom_site_aniso_U_22
_atom_site_aniso_U_33
_atom_site_aniso_U_23
_atom_site_aniso_U_13
_atom_site_aniso_U_12
I1 0.04450(18) 0.03355(17) 0.03842(17) -0.00291(10) 0.00061(10) -0.00297(10)
I2 0.04865(17) 0.03565(17) 0.03766(16) 0.00554(11) -0.00296(11) -0.00297(11)
S1 0.0533(6) 0.0330(5) 0.0297(4) -0.0010(4) 0.0007(4) -0.0036(4)
S2 0.0606(6) 0.0344(5) 0.0299(4) 0.0003(4) 0.0003(4) -0.0029(5)
C2 0.0368(19) 0.031(2) 0.0365(19) 0.0047(16) -0.0007(16) 0.0021(15)
C1 0.037(2) 0.0269(18) 0.0365(19) -0.0022(16) 0.0003(16) 0.0026(15)
S5 0.0499(6) 0.0364(5) 0.0323(4) 0.0024(4) 0.0026(4) -0.0030(5)
S3 0.0517(6) 0.0339(5) 0.0273(4) -0.0033(4) 0.0013(4) -0.0030(4)
S4 0.0671(7) 0.0369(6) 0.0281(4) -0.0011(4) 0.0024(5) -0.0086(5)
S6 0.0838(9) 0.0438(6) 0.0328(5) -0.0051(5) -0.0072(5) -0.0143(6)
C5 0.0360(19) 0.0286(19) 0.0312(17) 0.0000(15) 0.0001(15) 0.0039(15)
C4 0.042(2) 0.036(2) 0.0273(18) -0.0028(15) 0.0012(15) 0.0006(17)
C3 0.045(2) 0.030(2) 0.0273(17) -0.0014(15) -0.0021(15) 0.0024(16)
C6 0.045(2) 0.0258(18) 0.0320(18) -0.0016(15) -0.0047(15) 0.0009(16)
C8 0.062(3) 0.044(3) 0.049(2) -0.007(2) 0.006(2) -0.015(2)
C7 0.055(3) 0.026(2) 0.049(2) 0.0032(18) 0.003(2) 0.0004(18)
Cl1 0.0603(9) 0.0496(9) 0.0369(7) 0.000 0.0125(6) 0.000
O1 0.071(3) 0.045(3) 0.041(2) 0.000 -0.0061(19) 0.000
O2 0.061(3) 0.133(5) 0.042(2) 0.000 -0.003(2) 0.000

loop_
_atom_type_symbol
_atom_type_description
_atom_type_scat_dispersion_real
_atom_type_scat_dispersion_imag
_atom_type_scat_source
C C 0.0033 0.0016 'International Tables Vol C Tables 4.2.6.8 and 6.1.1.4'
H H 0.0000 0.0000 'International Tables Vol C Tables 4.2.6.8 and 6.1.1.4'
O O 0.0106 0.0060 'International Tables Vol C Tables 4.2.6.8 and 6.1.1.4'
S S 0.1246 0.1234 'International Tables Vol C Tables 4.2.6.8 and 6.1.1.4'
Cl Cl 0.1484 0.1585 'International Tables Vol C Tables 4.2.6.8 and 6.1.1.4'
I I -0.4742 1.8119 'International Tables Vol C Tables 4.2.6.8 and 6.1.1.4'

loop_
_geom_angle_atom_site_label_1
_geom_angle_atom_site_label_2
_geom_angle_atom_site_label_3
_geom_angle
_geom_angle_site_symmetry_1
_geom_angle_site_symmetry_3
_geom_angle_publ_flag
C3 S1 C1 95.63(17) . . ?
C3 S2 C2 95.76(17) . . ?
C1 C2 S2 117.2(3) . . ?
C1 C2 I2 127.5(3) . . ?
S2 C2 I2 115.35(18) . . ?
C2 C1 S1 116.6(3) . . ?
C2 C1 I1 127.4(3) . . ?
S1 C1 I1 115.93(18) . . ?
C5 S5 C7 99.06(18) . . ?
C4 S3 C5 95.59(17) . . ?
C4 S4 C6 95.47(17) . . ?
C6 S6 C8 103.12(18) . . ?
C6 C5 S5 127.0(3) . . ?
C6 C5 S3 116.7(3) . . ?
S5 C5 S3 116.11(19) . . ?
C3 C4 S4 122.0(3) . . ?
C3 C4 S3 123.3(3) . . ?
S4 C4 S3 114.7(2) . . ?
C4 C3 S2 123.1(3) . . ?
C4 C3 S1 122.4(3) . . ?
S2 C3 S1 114.5(2) . . ?
C5 C6 S6 129.3(3) . . ?
C5 C6 S4 117.4(3) . . ?
S6 C6 S4 113.3(2) . . ?
C7 C8 S6 114.9(3) . . ?
C8 C7 S5 113.5(3) . . ?

loop_
_geom_bond_atom_site_label_1
_geom_bond_atom_site_label_2
_geom_bond_distance
_geom_bond_site_symmetry_2
_geom_bond_publ_flag
I1 C1 2.059(4) . ?
I2 C2 2.067(4) . ?
S1 C3 1.728(3) . ?
S1 C1 1.737(4) . ?
S2 C3 1.722(3) . ?
S2 C2 1.730(4) . ?
C2 C1 1.332(5) . ?
S5 C5 1.730(4) . ?
S5 C7 1.795(4) . ?
S3 C4 1.732(4) . ?
S3 C5 1.734(4) . ?
S4 C4 1.727(3) . ?
S4 C6 1.732(4) . ?
S6 C6 1.726(4) . ?
S6 C8 1.779(4) . ?
C5 C6 1.337(5) . ?
C4 C3 1.352(5) . ?
C8 C7 1.491(6) . ?
